data_4113743
loop_
_publ_author_name
'Tracy A. Hanna'
'Lihua Liu'
'Alfredo M. Angeles-Boza'
'Xiaodi Kou'
'C. David Gutsche'
'Krzysztof Ejsmont'
'William H. Watson'
'Lev N. Zakharov'
'Christopher D. Incarvito'
'Arnold L. Rheingold'

_publ_contact_author 'Tracy A. Hanna'
_publ_contact_author_email T.Hanna@tcu.edu
_publ_section_title
;
 Synthesis, Structures, and Conformational Characteristics of Calixarene
 Monoanions and Dianions
;
_journal_name_full 'Journal of the American Chemical Society'
_journal_page_first 6228
_journal_page_last 6238
_journal_paper_doi 10.1021/ja0289797
_journal_volume 125
_journal_year 2003
_chemical_formula_sum 'C54 H65 K2 O12'
_chemical_formula_weight 984.26
_chemical_name_systematic
; 
 ? 
;
_space_group_IT_number 14
_symmetry_cell_setting monoclinic
_symmetry_space_group_name_Hall '-P 2ybc'
_symmetry_space_group_name_H-M 'P 1 21/c 1'
_atom_sites_solution_hydrogens geom
_atom_sites_solution_primary direct
_atom_sites_solution_secondary difmap
_audit_creation_method SHELXL-97
_cell_angle_alpha 90.00
_cell_angle_beta 108.0120(10)
_cell_angle_gamma 90.00
_cell_formula_units_Z 4
_cell_length_a 14.6363(12)
_cell_length_b 24.9037(19)
_cell_length_c 15.0403(12)
_cell_measurement_temperature 213(2)
_cell_volume 5213.5(7)
_computing_cell_refinement 'Bruker SMART'
_computing_data_collection 'Bruker SMART'
_computing_data_reduction 'Bruker SHELXTL'
_computing_molecular_graphics 'Bruker SHELXTL'
_computing_publication_material 'Bruker SHELXTL'
_computing_structure_refinement 'SHELXL-97 (Sheldrick, 1997)'
_computing_structure_solution 'SHELXS-97 (Sheldrick, 1990)'
_diffrn_ambient_temperature 213(2)
_diffrn_measured_fraction_theta_full 0.999
_diffrn_measured_fraction_theta_max 0.999
_diffrn_measurement_device_type 'CCD area detector'
_diffrn_measurement_method 'phi and omega scans'
_diffrn_radiation_monochromator graphite
_diffrn_radiation_source 'fine-focus sealed tube'
_diffrn_radiation_type MoK\a
_diffrn_radiation_wavelength 0.71073
_diffrn_reflns_av_R_equivalents 0.0529
_diffrn_reflns_av_sigmaI/netI 0.0479
_diffrn_reflns_limit_h_max 15
_diffrn_reflns_limit_h_min -15
_diffrn_reflns_limit_k_max 23
_diffrn_reflns_limit_k_min -26
_diffrn_reflns_limit_l_max 16
_diffrn_reflns_limit_l_min -15
_diffrn_reflns_number 21918
_diffrn_reflns_theta_full 22.50
_diffrn_reflns_theta_max 22.50
_diffrn_reflns_theta_min 1.64
_exptl_absorpt_coefficient_mu 0.242
_exptl_absorpt_correction_T_max 0.4442
_exptl_absorpt_correction_T_min 0.2499
_exptl_absorpt_correction_type empirical
_exptl_crystal_colour COLORLESS
_exptl_crystal_density_diffrn 1.254
_exptl_crystal_description Needle
_exptl_crystal_F_000 2092
_exptl_crystal_size_max 0.71
_exptl_crystal_size_mid 0.21
_exptl_crystal_size_min 0.20
_refine_diff_density_max 0.530
_refine_diff_density_min -0.404
_refine_diff_density_rms 0.050
_refine_ls_extinction_coef 0.0000(3)
_refine_ls_extinction_expression Fc^*^=kFc[1+0.001xFc^2^\l^3^/sin(2\q)]^-1/4^
_refine_ls_extinction_method SHELXL
_refine_ls_goodness_of_fit_ref 1.040
_refine_ls_hydrogen_treatment mixed
_refine_ls_matrix_type full
_refine_ls_number_parameters 652
_refine_ls_number_reflns 6814
_refine_ls_number_restraints 0
_refine_ls_restrained_S_all 1.040
_refine_ls_R_factor_all 0.0725
_refine_ls_R_factor_gt 0.0506
_refine_ls_shift/su_max 3.653
_refine_ls_shift/su_mean 0.064
_refine_ls_structure_factor_coef Fsqd
_refine_ls_weighting_details 'calc w=1/[\s^2^(Fo^2^)+(0.0842P)^2^+1.6521P] where P=(Fo^2^+2Fc^2^)/3'
_refine_ls_weighting_scheme calc
_refine_ls_wR_factor_gt 0.1362
_refine_ls_wR_factor_ref 0.1494
_reflns_number_gt 4903
_reflns_number_total 6814
_reflns_threshold_expression >2sigma(I)
_cod_data_source_file ja0289797si20021230_042221_08.cif
_cod_data_source_block 33
_cod_database_code 4113743

loop_
_symmetry_equiv_pos_as_xyz
'x, y, z'
'-x, y+1/2, -z+1/2'
'-x, -y, -z'
'x, -y-1/2, z-1/2'

loop_
_atom_site_label
_atom_site_type_symbol
_atom_site_fract_x
_atom_site_fract_y
_atom_site_fract_z
_atom_site_U_iso_or_equiv
_atom_site_adp_type
_atom_site_occupancy
_atom_site_symmetry_multiplicity
_atom_site_calc_flag
_atom_site_refinement_flags
K1 K 0.40129(6) 0.36857(3) 0.29635(5) 0.0464(3) Uani 1 1 d .
K2 K 0.51818(6) 0.22175(3) 0.41090(6) 0.0502(3) Uani 1 1 d .
O1 O 0.3374(2) 0.27670(12) 0.3572(2) 0.0553(7) Uani 1 1 d .
O2 O 0.5379(2) 0.33383(13) 0.4511(2) 0.0633(8) Uani 1 1 d .
O3 O 0.4884(2) 0.28581(11) 0.2368(2) 0.0520(8) Uani 1 1 d .
O4 O 0.3898(2) 0.32351(14) 0.0192(2) 0.0455(8) Uani 1 1 d .
O5 O 0.57694(17) 0.40593(9) 0.28196(17) 0.0418(6) Uani 1 1 d .
O6 O 0.70068(15) 0.36044(8) 0.41744(16) 0.0379(6) Uani 1 1 d .
H6 H 0.7044 0.3279 0.4068 0.057 Uiso 1 1 calc R
O7 O 0.67805(15) 0.26525(8) 0.35540(15) 0.0381(6) Uani 1 1 d .
O8 O 0.48208(15) 0.19560(9) 0.09924(15) 0.0401(6) Uani 1 1 d .
H8 H 0.4232 0.2009 0.0802 0.060 Uiso 1 1 calc R
O9 O 0.31649(16) 0.22908(9) 0.03159(16) 0.0414(6) Uani 1 1 d .
H9 H 0.3256 0.2609 0.0200 0.062 Uiso 1 1 calc R
O10 O 0.3422(3) 0.45600(13) 0.3802(2) 0.0916(11) Uani 1 1 d .
O11 O 0.6806(2) 0.18200(11) 0.5463(2) 0.0695(8) Uani 1 1 d .
O12 O 0.0497(5) 0.3737(3) 0.2259(5) 0.210(3) Uani 1 1 d .
C1 C 0.3544(2) 0.36477(13) 0.0580(2) 0.0351(8) Uani 1 1 d .
C2 C 0.4161(2) 0.40801(13) 0.0920(2) 0.0339(8) Uani 1 1 d .
C3 C 0.3821(3) 0.45197(13) 0.1285(2) 0.0393(9) Uani 1 1 d .
H3 H 0.4207 0.4853 0.1412 0.047 Uiso 1 1 calc R
C4 C 0.2889(3) 0.45309(14) 0.1332(3) 0.0458(9) Uani 1 1 d .
H4 H 0.2623 0.4868 0.1500 0.055 Uiso 1 1 calc R
C5 C 0.2300(3) 0.40930(15) 0.1021(3) 0.0475(10) Uani 1 1 d .
H5 H 0.1626 0.4111 0.1027 0.057 Uiso 1 1 calc R
C6 C 0.2601(2) 0.36428(14) 0.0636(2) 0.0407(9) Uani 1 1 d .
C7 C 0.5180(2) 0.40492(13) 0.0862(2) 0.0386(8) Uani 1 1 d .
H7A H 0.5424 0.3687 0.1051 0.046 Uiso 1 1 calc R
H7B H 0.5145 0.4092 0.0205 0.046 Uiso 1 1 calc R
C8 C 0.6222(2) 0.44164(12) 0.2407(2) 0.0345(8) Uani 1 1 d .
C9 C 0.6976(2) 0.47389(12) 0.2950(2) 0.0342(8) Uani 1 1 d .
C10 C 0.7431(2) 0.50769(13) 0.2487(3) 0.0416(9) Uani 1 1 d .
H10 H 0.7954 0.5286 0.2836 0.050 Uiso 1 1 calc R
C11 C 0.7130(3) 0.51129(14) 0.1521(3) 0.0466(9) Uani 1 1 d .
H11 H 0.7443 0.5347 0.1220 0.056 Uiso 1 1 calc R
C12 C 0.6370(2) 0.48054(13) 0.1002(3) 0.0421(9) Uani 1 1 d .
H12 H 0.6157 0.4841 0.0348 0.051 Uiso 1 1 calc R
C13 C 0.5910(2) 0.44427(13) 0.1427(2) 0.0357(8) Uani 1 1 d .
C14 C 0.7265(2) 0.47323(13) 0.4011(2) 0.0420(9) Uani 1 1 d .
H14A H 0.6695 0.4642 0.4191 0.050 Uiso 1 1 calc R
H14B H 0.7457 0.5097 0.4235 0.050 Uiso 1 1 calc R
C15 C 0.7891(2) 0.38015(13) 0.4580(2) 0.0355(8) Uani 1 1 d .
C16 C 0.8641(2) 0.34569(14) 0.5087(2) 0.0389(8) Uani 1 1 d .
C17 C 0.9539(3) 0.36744(16) 0.5543(3) 0.0520(10) Uani 1 1 d .
H17 H 1.0038 0.3448 0.5884 0.062 Uiso 1 1 calc R
C18 C 0.9708(3) 0.42132(17) 0.5504(3) 0.0613(11) Uani 1 1 d .
H18 H 1.0316 0.4355 0.5824 0.074 Uiso 1 1 calc R
C19 C 0.8980(3) 0.45486(15) 0.4990(3) 0.0543(10) Uani 1 1 d .
H19 H 0.9105 0.4917 0.4957 0.065 Uiso 1 1 calc R
C20 C 0.8069(2) 0.43525(14) 0.4524(2) 0.0397(9) Uani 1 1 d .
C21 C 0.8458(3) 0.28631(13) 0.5144(2) 0.0422(9) Uani 1 1 d .
H21A H 0.7829 0.2815 0.5235 0.051 Uiso 1 1 calc R
H21B H 0.8943 0.2717 0.5696 0.051 Uiso 1 1 calc R
C22 C 0.7645(2) 0.24293(13) 0.3553(2) 0.0350(8) Uani 1 1 d .
C23 C 0.7657(2) 0.21012(13) 0.2806(2) 0.0372(8) Uani 1 1 d .
C24 C 0.8536(3) 0.18969(15) 0.2789(3) 0.0492(10) Uani 1 1 d .
H24 H 0.8561 0.1672 0.2295 0.059 Uiso 1 1 calc R
C25 C 0.9380(3) 0.20220(17) 0.3495(3) 0.0597(11) Uani 1 1 d .
H25 H 0.9973 0.1894 0.3463 0.072 Uiso 1 1 calc R
C26 C 0.9345(3) 0.23318(16) 0.4233(3) 0.0534(10) Uani 1 1 d .
H26 H 0.9916 0.2408 0.4713 0.064 Uiso 1 1 calc R
C27 C 0.8479(2) 0.25378(14) 0.4291(2) 0.0401(9) Uani 1 1 d .
C28 C 0.6743(2) 0.19816(14) 0.2040(2) 0.0396(8) Uani 1 1 d .
H28A H 0.6905 0.1790 0.1539 0.048 Uiso 1 1 calc R
H28B H 0.6443 0.2323 0.1781 0.048 Uiso 1 1 calc R
C29 C 0.5045(2) 0.16538(13) 0.1786(2) 0.0352(8) Uani 1 1 d .
C30 C 0.4346(3) 0.13588(13) 0.2031(2) 0.0404(9) Uani 1 1 d .
C31 C 0.4642(3) 0.10487(14) 0.2847(3) 0.0478(10) Uani 1 1 d .
H31 H 0.4183 0.0794 0.2981 0.057 Uiso 1 1 calc R
C32 C 0.5590(3) 0.10343(14) 0.3389(3) 0.0462(9) Uani 1 1 d .
H32 H 0.5806 0.0742 0.3853 0.055 Uiso 1 1 calc R
C33 C 0.6277(3) 0.13286(13) 0.3134(2) 0.0420(9) Uani 1 1 d .
H33 H 0.6966 0.1250 0.3439 0.050 Uiso 1 1 calc R
C34 C 0.6009(2) 0.16494(13) 0.2330(2) 0.0365(8) Uani 1 1 d .
C35 C 0.3307(2) 0.13416(14) 0.1406(3) 0.0454(9) Uani 1 1 d .
H35A H 0.3308 0.1309 0.0757 0.054 Uiso 1 1 calc R
H35B H 0.3010 0.1016 0.1556 0.054 Uiso 1 1 calc R
C36 C 0.2623(2) 0.22720(14) 0.0895(2) 0.0395(9) Uani 1 1 d .
C37 C 0.2677(2) 0.18160(14) 0.1465(2) 0.0403(9) Uani 1 1 d .
C38 C 0.2121(3) 0.18013(16) 0.2060(3) 0.0503(10) Uani 1 1 d .
H38 H 0.2153 0.1500 0.2446 0.060 Uiso 1 1 calc R
C39 C 0.1518(3) 0.22237(17) 0.2094(3) 0.0544(11) Uani 1 1 d .
H39 H 0.1148 0.2209 0.2505 0.065 Uiso 1 1 calc R
C40 C 0.1458(2) 0.26685(16) 0.1525(3) 0.0487(10) Uani 1 1 d .
H40 H 0.1041 0.2951 0.1550 0.058 Uiso 1 1 calc R
C41 C 0.2005(2) 0.27022(14) 0.0919(2) 0.0417(9) Uani 1 1 d .
C42 C 0.1912(2) 0.31789(14) 0.0270(3) 0.0461(9) Uani 1 1 d .
H42A H 0.1255 0.3317 0.0115 0.055 Uiso 1 1 calc R
H42B H 0.2004 0.3051 -0.0313 0.055 Uiso 1 1 calc R
C43 C 0.3560(4) 0.50335(19) 0.3725(3) 0.0657(12) Uani 1 1 d .
C44 C 0.4523(4) 0.5235(2) 0.3795(4) 0.1013(17) Uani 1 1 d .
H44A H 0.4721 0.5495 0.4298 0.152 Uiso 1 1 calc R
H44B H 0.4509 0.5404 0.3210 0.152 Uiso 1 1 calc R
H44C H 0.4974 0.4938 0.3923 0.152 Uiso 1 1 calc R
C45 C 0.2770(4) 0.5433(2) 0.3533(4) 0.1040(19) Uani 1 1 d .
H45A H 0.2173 0.5252 0.3501 0.156 Uiso 1 1 calc R
H45B H 0.2704 0.5610 0.2942 0.156 Uiso 1 1 calc R
H45C H 0.2915 0.5697 0.4030 0.156 Uiso 1 1 calc R
C46 C 0.7505(3) 0.15889(15) 0.5953(3) 0.0512(10) Uani 1 1 d .
C47 C 0.8193(3) 0.1306(2) 0.5557(3) 0.0822(15) Uani 1 1 d .
H47A H 0.8030 0.0928 0.5480 0.123 Uiso 1 1 calc R
H47B H 0.8841 0.1347 0.5979 0.123 Uiso 1 1 calc R
H47C H 0.8154 0.1461 0.4954 0.123 Uiso 1 1 calc R
C48 C 0.7732(3) 0.15652(17) 0.6989(3) 0.0658(12) Uani 1 1 d .
H48A H 0.8300 0.1779 0.7280 0.099 Uiso 1 1 calc R
H48B H 0.7851 0.1196 0.7196 0.099 Uiso 1 1 calc R
H48C H 0.7194 0.1705 0.7165 0.099 Uiso 1 1 calc R
C49 C 0.0152(10) 0.4297(4) 0.3190(7) 0.272(7) Uani 1 1 d .
H49A H 0.0600 0.4561 0.3557 0.408 Uiso 1 1 calc R
H49B H -0.0323 0.4213 0.3498 0.408 Uiso 1 1 calc R
H49C H -0.0167 0.4442 0.2573 0.408 Uiso 1 1 calc R
C50 C 0.0671(6) 0.3813(4) 0.3103(6) 0.133(3) Uani 1 1 d .
C51 C 0.1171(9) 0.3546(6) 0.3858(7) 0.306(10) Uani 1 1 d .
H51A H 0.0989 0.3170 0.3790 0.458 Uiso 1 1 calc R
H51B H 0.1038 0.3693 0.4403 0.458 Uiso 1 1 calc R
H51C H 0.1851 0.3580 0.3935 0.458 Uiso 1 1 calc R
C52 C 0.0234(6) 0.0620(3) 0.3245(6) 0.159(3) Uani 1 1 d .
H52A H 0.0879 0.0745 0.3568 0.239 Uiso 1 1 calc R
H52B H -0.0110 0.0893 0.2812 0.239 Uiso 1 1 calc R
H52C H 0.0268 0.0294 0.2903 0.239 Uiso 1 1 calc R
C53 C -0.0303(6) 0.0502(3) 0.3969(6) 0.161(3) Uani 1 1 d .
H53A H -0.0292 0.0822 0.4351 0.193 Uiso 1 1 calc R
H53B H -0.0975 0.0412 0.3641 0.193 Uiso 1 1 calc R
C54 C 0.0183(6) 0.0027(4) 0.4608(6) 0.163(4) Uani 1 1 d .
H54A H 0.0066 -0.0306 0.4243 0.196 Uiso 1 1 calc R
H54B H 0.0879 0.0087 0.4838 0.196 Uiso 1 1 calc R
H1A H 0.308(4) 0.278(2) 0.404(4) 0.12(2) Uiso 1 1 d .
H2A H 0.523(5) 0.336(3) 0.502(5) 0.16(3) Uiso 1 1 d .
H3A H 0.483(4) 0.277(2) 0.190(3) 0.08(2) Uiso 1 1 d .
H4A H 0.370(3) 0.3016(14) 0.020(3) 0.028(14) Uiso 1 1 d .
H5A H 0.617(3) 0.3914(16) 0.335(3) 0.066(13) Uiso 1 1 d .
H1B H 0.289(4) 0.268(2) 0.313(4) 0.12(2) Uiso 1 1 d .
H2B H 0.591(6) 0.356(3) 0.468(6) 0.20(4) Uiso 1 1 d .

loop_
_atom_site_aniso_label
_atom_site_aniso_U_11
_atom_site_aniso_U_22
_atom_site_aniso_U_33
_atom_site_aniso_U_23
_atom_site_aniso_U_13
_atom_site_aniso_U_12
K1 0.0557(5) 0.0420(5) 0.0406(5) 0.0060(4) 0.0138(4) 0.0008(4)
K2 0.0487(5) 0.0445(5) 0.0589(6) 0.0048(4) 0.0189(4) 0.0040(4)
O1 0.0539(18) 0.0707(19) 0.0371(16) 0.0035(14) 0.0080(16) -0.0166(14)
O2 0.0502(18) 0.104(2) 0.0348(16) 0.0045(16) 0.0116(14) -0.0167(16)
O3 0.0564(18) 0.0549(17) 0.0422(18) -0.0112(15) 0.0116(14) 0.0003(12)
O4 0.0431(17) 0.0445(19) 0.0495(18) -0.0093(15) 0.0149(13) -0.0071(15)
O5 0.0385(14) 0.0475(15) 0.0365(15) 0.0112(12) 0.0074(12) -0.0076(11)
O6 0.0339(13) 0.0332(12) 0.0425(14) -0.0024(12) 0.0059(11) -0.0031(10)
O7 0.0290(13) 0.0443(14) 0.0389(14) -0.0006(11) 0.0075(11) 0.0033(10)
O8 0.0353(13) 0.0508(15) 0.0332(14) 0.0027(12) 0.0089(11) -0.0018(11)
O9 0.0430(14) 0.0416(14) 0.0400(14) -0.0001(12) 0.0136(12) -0.0064(11)
O10 0.139(3) 0.057(2) 0.096(3) -0.0019(18) 0.060(2) 0.000(2)
O11 0.0516(18) 0.0678(19) 0.080(2) 0.0222(16) 0.0068(16) 0.0033(15)
O12 0.205(6) 0.260(7) 0.169(6) -0.057(5) 0.062(5) 0.093(5)
C1 0.040(2) 0.035(2) 0.0272(19) 0.0006(16) 0.0070(16) 0.0044(16)
C2 0.039(2) 0.035(2) 0.0244(18) 0.0045(15) 0.0060(16) 0.0005(15)
C3 0.046(2) 0.035(2) 0.034(2) 0.0075(16) 0.0071(17) 0.0023(16)
C4 0.045(2) 0.043(2) 0.047(2) 0.0026(18) 0.0113(19) 0.0123(18)
C5 0.034(2) 0.055(2) 0.049(2) -0.001(2) 0.0072(18) 0.0070(18)
C6 0.036(2) 0.045(2) 0.036(2) -0.0001(17) 0.0040(16) 0.0037(16)
C7 0.044(2) 0.040(2) 0.033(2) -0.0025(16) 0.0143(17) -0.0035(16)
C8 0.035(2) 0.0311(19) 0.040(2) 0.0036(16) 0.0155(17) 0.0004(15)
C9 0.0341(19) 0.0290(18) 0.038(2) -0.0004(16) 0.0091(16) 0.0000(15)
C10 0.038(2) 0.034(2) 0.051(2) -0.0028(17) 0.0111(18) -0.0034(16)
C11 0.052(2) 0.038(2) 0.055(3) 0.0053(19) 0.024(2) -0.0061(17)
C12 0.050(2) 0.042(2) 0.039(2) 0.0014(17) 0.0209(18) -0.0033(18)
C13 0.039(2) 0.0339(19) 0.036(2) 0.0008(16) 0.0128(17) 0.0010(15)
C14 0.046(2) 0.0348(19) 0.042(2) -0.0043(17) 0.0093(18) -0.0067(16)
C15 0.033(2) 0.043(2) 0.0283(19) -0.0039(16) 0.0064(16) -0.0055(16)
C16 0.037(2) 0.048(2) 0.0273(19) -0.0004(16) 0.0035(16) -0.0019(16)
C17 0.042(2) 0.058(3) 0.043(2) 0.0071(19) -0.0051(18) -0.0049(18)
C18 0.042(2) 0.066(3) 0.059(3) 0.008(2) -0.008(2) -0.016(2)
C19 0.053(3) 0.049(2) 0.052(2) -0.001(2) 0.003(2) -0.0195(19)
C20 0.039(2) 0.043(2) 0.035(2) -0.0022(17) 0.0081(17) -0.0053(16)
C21 0.038(2) 0.048(2) 0.032(2) 0.0049(17) -0.0012(16) 0.0040(16)
C22 0.034(2) 0.0344(19) 0.036(2) 0.0069(16) 0.0089(17) 0.0014(15)
C23 0.041(2) 0.0353(19) 0.034(2) 0.0045(16) 0.0094(16) 0.0028(15)
C24 0.047(2) 0.055(2) 0.047(2) -0.0045(19) 0.015(2) 0.0108(18)
C25 0.036(2) 0.078(3) 0.062(3) -0.003(2) 0.011(2) 0.016(2)
C26 0.039(2) 0.065(3) 0.045(2) -0.003(2) -0.0028(19) 0.0123(18)
C27 0.037(2) 0.044(2) 0.034(2) 0.0050(17) 0.0029(17) 0.0036(16)
C28 0.043(2) 0.043(2) 0.031(2) 0.0005(16) 0.0095(17) 0.0016(16)
C29 0.047(2) 0.0316(19) 0.0278(19) -0.0026(16) 0.0119(17) -0.0010(15)
C30 0.051(2) 0.0322(19) 0.040(2) -0.0052(17) 0.0170(18) -0.0047(16)
C31 0.064(3) 0.036(2) 0.049(2) -0.0036(18) 0.026(2) -0.0083(18)
C32 0.066(3) 0.034(2) 0.038(2) 0.0038(17) 0.016(2) 0.0018(18)
C33 0.054(2) 0.036(2) 0.035(2) -0.0018(17) 0.0112(18) 0.0026(17)
C34 0.047(2) 0.0335(19) 0.030(2) -0.0050(16) 0.0129(18) 0.0010(16)
C35 0.050(2) 0.040(2) 0.048(2) -0.0068(18) 0.0175(19) -0.0143(17)
C36 0.0300(19) 0.053(2) 0.035(2) -0.0131(18) 0.0104(17) -0.0120(17)
C37 0.037(2) 0.045(2) 0.038(2) -0.0057(17) 0.0106(17) -0.0133(16)
C38 0.043(2) 0.062(3) 0.047(2) -0.0071(19) 0.014(2) -0.016(2)
C39 0.043(2) 0.076(3) 0.048(3) -0.014(2) 0.020(2) -0.018(2)
C40 0.030(2) 0.063(3) 0.051(2) -0.017(2) 0.0100(19) -0.0057(17)
C41 0.0284(19) 0.052(2) 0.040(2) -0.0102(18) 0.0045(17) -0.0092(16)
C42 0.032(2) 0.053(2) 0.048(2) -0.0066(19) 0.0056(18) 0.0022(16)
C43 0.105(4) 0.057(3) 0.045(3) 0.004(2) 0.038(3) 0.008(3)
C44 0.110(5) 0.103(4) 0.090(4) 0.029(3) 0.029(3) -0.010(3)
C45 0.139(5) 0.094(4) 0.105(4) 0.022(3) 0.074(4) 0.037(4)
C46 0.050(3) 0.046(2) 0.054(3) 0.009(2) 0.011(2) -0.0068(19)
C47 0.078(3) 0.113(4) 0.057(3) 0.010(3) 0.023(3) 0.025(3)
C48 0.070(3) 0.065(3) 0.061(3) -0.005(2) 0.017(2) 0.000(2)
C49 0.53(2) 0.151(8) 0.137(8) -0.024(7) 0.103(11) 0.055(12)
C50 0.158(7) 0.163(7) 0.092(5) -0.044(5) 0.060(5) 0.026(5)
C51 0.295(14) 0.48(2) 0.166(9) 0.140(12) 0.106(10) 0.294(16)
C52 0.156(7) 0.152(7) 0.183(8) -0.021(6) 0.073(7) 0.032(5)
C53 0.156(7) 0.120(6) 0.192(9) 0.022(6) 0.033(7) 0.059(5)
C54 0.109(6) 0.160(7) 0.213(11) -0.098(8) 0.039(6) -0.033(5)

loop_
_atom_type_symbol
_atom_type_description
_atom_type_scat_dispersion_real
_atom_type_scat_dispersion_imag
_atom_type_scat_source
C C 0.0033 0.0016 'International Tables Vol C Tables 4.2.6.8 and 6.1.1.4'
H H 0.0000 0.0000 'International Tables Vol C Tables 4.2.6.8 and 6.1.1.4'
O O 0.0106 0.0060 'International Tables Vol C Tables 4.2.6.8 and 6.1.1.4'
K K 0.2009 0.2494 'International Tables Vol C Tables 4.2.6.8 and 6.1.1.4'

loop_
_geom_angle_atom_site_label_1
_geom_angle_atom_site_label_2
_geom_angle_atom_site_label_3
_geom_angle
_geom_angle_site_symmetry_1
_geom_angle_site_symmetry_3
O2 K1 O3 75.11(10) . .
O2 K1 O1 71.46(10) . .
O3 K1 O1 73.72(9) . .
O2 K1 O10 96.38(11) . .
O3 K1 O10 170.27(11) . .
O1 K1 O10 108.44(10) . .
O2 K1 O5 73.78(9) . .
O3 K1 O5 72.03(8) . .
O1 K1 O5 136.06(9) . .
O10 K1 O5 101.30(9) . .
O2 K1 C3 138.25(10) . .
O3 K1 C3 99.63(9) . .
O1 K1 C3 147.99(10) . .
O10 K1 C3 83.47(10) . .
O5 K1 C3 65.45(8) . .
O2 K1 C4 157.12(10) . .
O3 K1 C4 114.83(9) . .
O1 K1 C4 130.25(10) . .
O10 K1 C4 71.42(10) . .
O5 K1 C4 89.35(8) . .
C3 K1 C4 24.71(8) . .
O2 K1 C2 130.89(9) . .
O3 K1 C2 75.28(9) . .
O1 K1 C2 133.58(9) . .
O10 K1 C2 107.95(9) . .
O5 K1 C2 60.20(8) . .
C3 K1 C2 24.52(8) . .
C4 K1 C2 43.15(9) . .
O2 K1 C5 178.86(10) . .
O3 K1 C5 104.03(9) . .
O1 K1 C5 107.62(9) . .
O10 K1 C5 84.53(10) . .
O5 K1 C5 106.73(9) . .
C3 K1 C5 42.48(9) . .
C4 K1 C5 23.96(9) . .
C2 K1 C5 49.24(8) . .
O2 K1 C1 138.29(9) . .
O3 K1 C1 66.30(9) . .
O1 K1 C1 110.34(9) . .
O10 K1 C1 120.26(9) . .
O5 K1 C1 79.68(8) . .
C3 K1 C1 42.06(8) . .
C4 K1 C1 48.86(8) . .
C2 K1 C1 23.83(8) . .
C5 K1 C1 41.22(8) . .
O2 K1 C6 155.57(9) . .
O3 K1 C6 80.67(9) . .
O1 K1 C6 98.82(9) . .
O10 K1 C6 108.01(10) . .
O5 K1 C6 101.90(8) . .
C3 K1 C6 49.30(8) . .
C4 K1 C6 42.09(9) . .
C2 K1 C6 42.24(8) . .
C5 K1 C6 23.48(8) . .
C1 K1 C6 23.51(8) . .
O2 K1 K2 42.60(7) . .
O3 K1 K2 45.38(7) . .
O1 K1 K2 42.97(7) . .
O10 K1 K2 130.01(8) . .
O5 K1 K2 93.09(6) . .
C3 K1 K2 144.59(7) . .
C4 K1 K2 157.12(7) . .
C2 K1 K2 120.58(6) . .
C5 K1 K2 136.26(7) . .
C1 K1 K2 109.30(6) . .
C6 K1 K2 115.40(6) . .
O11 K2 O2 100.66(9) . .
O11 K2 O1 151.57(10) . .
O2 K2 O1 67.43(9) . .
O11 K2 O7 76.33(7) . .
O2 K2 O7 70.15(8) . .
O1 K2 O7 119.57(7) . .
O11 K2 O3 133.74(8) . .
O2 K2 O3 68.91(8) . .
O1 K2 O3 68.00(8) . .
O7 K2 O3 57.56(7) . .
O11 K2 O4 90.31(8) . 4_566
O2 K2 O4 106.65(9) . 4_566
O1 K2 O4 70.11(8) . 4_566
O7 K2 O4 165.10(8) . 4_566
O3 K2 O4 135.91(8) . 4_566
O11 K2 C32 73.72(9) . .
O2 K2 C32 159.87(10) . .
O1 K2 C32 125.92(10) . .
O7 K2 C32 89.72(8) . .
O3 K2 C32 100.61(9) . .
O4 K2 C32 92.85(9) 4_566 .
O11 K2 C33 70.62(9) . .
O2 K2 C33 135.53(9) . .
O1 K2 C33 136.25(10) . .
O7 K2 C33 65.41(8) . .
O3 K2 C33 85.90(8) . .
O4 K2 C33 116.66(9) 4_566 .
C32 K2 C33 24.35(8) . .
O11 K2 C31 95.83(9) . .
O2 K2 C31 159.81(9) . .
O1 K2 C31 102.40(9) . .
O7 K2 C31 102.94(8) . .
O3 K2 C31 91.25(9) . .
O4 K2 C31 84.70(9) 4_566 .
C32 K2 C31 23.54(9) . .
C33 K2 C31 41.55(9) . .
O11 K2 K1 139.43(6) . .
O2 K2 K1 39.85(6) . .
O1 K2 K1 40.59(6) . .
O7 K2 K1 79.62(5) . .
O3 K2 K1 40.45(6) . .
O4 K2 K1 107.56(7) 4_566 .
C32 K2 K1 138.46(7) . .
C33 K2 K1 126.32(6) . .
C31 K2 K1 121.30(7) . .
K1 O1 K2 96.44(9) . .
K1 O2 K2 97.55(9) . .
K1 O3 K2 94.17(10) . .
C1 O4 K2 152.3(2) . 4_565
C8 O5 K1 146.6(2) . .
C22 O7 K2 131.65(18) . .
C43 O10 K1 129.4(3) . .
C46 O11 K2 170.2(3) . .
O4 C1 C2 116.7(3) . .
O4 C1 C6 122.0(3) . .
C2 C1 C6 121.3(3) . .
O4 C1 K1 119.2(2) . .
C2 C1 K1 72.50(18) . .
C6 C1 K1 79.70(19) . .
C3 C2 C1 118.9(3) . .
C3 C2 C7 122.8(3) . .
C1 C2 C7 118.3(3) . .
C3 C2 K1 74.35(18) . .
C1 C2 K1 83.67(19) . .
C7 C2 K1 112.7(2) . .
C2 C3 C4 121.0(3) . .
C2 C3 K1 81.14(18) . .
C4 C3 K1 79.7(2) . .
C5 C4 C3 119.3(3) . .
C5 C4 K1 82.1(2) . .
C3 C4 K1 75.58(19) . .
C4 C5 C6 122.0(3) . .
C4 C5 K1 74.0(2) . .
C6 C5 K1 82.6(2) . .
C5 C6 C1 117.4(3) . .
C5 C6 C42 120.1(3) . .
C1 C6 C42 122.5(3) . .
C5 C6 K1 73.9(2) . .
C1 C6 K1 76.79(19) . .
C42 C6 K1 120.7(2) . .
C13 C7 C2 118.2(3) . .
O5 C8 C13 117.5(3) . .
O5 C8 C9 120.8(3) . .
C13 C8 C9 121.7(3) . .
C10 C9 C8 117.9(3) . .
C10 C9 C14 120.9(3) . .
C8 C9 C14 121.2(3) . .
C11 C10 C9 121.3(3) . .
C12 C11 C10 119.8(3) . .
C11 C12 C13 121.4(3) . .
C12 C13 C8 117.8(3) . .
C12 C13 C7 121.5(3) . .
C8 C13 C7 120.4(3) . .
C9 C14 C20 117.4(3) . .
O6 C15 C20 120.0(3) . .
O6 C15 C16 120.1(3) . .
C20 C15 C16 119.9(3) . .
C17 C16 C15 119.1(3) . .
C17 C16 C21 120.7(3) . .
C15 C16 C21 120.2(3) . .
C18 C17 C16 121.1(3) . .
C17 C18 C19 119.7(3) . .
C18 C19 C20 121.5(3) . .
C19 C20 C15 118.7(3) . .
C19 C20 C14 120.6(3) . .
C15 C20 C14 120.7(3) . .
C16 C21 C27 115.0(3) . .
O7 C22 C23 118.5(3) . .
O7 C22 C27 119.8(3) . .
C23 C22 C27 121.8(3) . .
C24 C23 C22 118.2(3) . .
C24 C23 C28 121.5(3) . .
C22 C23 C28 120.3(3) . .
C23 C24 C25 120.8(3) . .
C26 C25 C24 119.9(3) . .
C25 C26 C27 121.5(3) . .
C26 C27 C22 117.8(3) . .
C26 C27 C21 120.2(3) . .
C22 C27 C21 122.0(3) . .
C23 C28 C34 115.4(3) . .
O8 C29 C34 116.4(3) . .
O8 C29 C30 121.6(3) . .
C34 C29 C30 122.0(3) . .
C29 C30 C31 117.9(3) . .
C29 C30 C35 121.6(3) . .
C31 C30 C35 120.4(3) . .
C32 C31 C30 121.1(3) . .
C32 C31 K2 71.1(2) . .
C30 C31 K2 88.4(2) . .
C31 C32 C33 120.4(3) . .
C31 C32 K2 85.3(2) . .
C33 C32 K2 80.6(2) . .
C32 C33 C34 120.4(3) . .
C32 C33 K2 75.01(19) . .
C34 C33 K2 87.5(2) . .
C29 C34 C33 118.3(3) . .
C29 C34 C28 120.2(3) . .
C33 C34 C28 121.6(3) . .
C37 C35 C30 116.8(3) . .
O9 C36 C41 120.1(3) . .
O9 C36 C37 119.1(3) . .
C41 C36 C37 120.8(3) . .
C38 C37 C36 118.7(3) . .
C38 C37 C35 120.4(3) . .
C36 C37 C35 120.8(3) . .
C37 C38 C39 120.9(4) . .
C38 C39 C40 120.3(4) . .
C39 C40 C41 120.9(4) . .
C40 C41 C36 118.4(3) . .
C40 C41 C42 121.0(3) . .
C36 C41 C42 120.5(3) . .
C41 C42 C6 116.4(3) . .
O10 C43 C44 120.8(5) . .
O10 C43 C45 121.9(5) . .
C44 C43 C45 117.3(5) . .
O11 C46 C48 122.0(4) . .
O11 C46 C47 122.0(4) . .
C48 C46 C47 116.0(4) . .
O12 C50 C51 133.7(9) . .
O12 C50 C49 105.9(8) . .
C51 C50 C49 120.3(8) . .
C54 C53 C52 110.1(6) . .
C54 C54 C53 111.3(10) 3_556 .

loop_
_geom_bond_atom_site_label_1
_geom_bond_atom_site_label_2
_geom_bond_distance
_geom_bond_site_symmetry_2
K1 O2 2.699(3) .
K1 O3 2.717(3) .
K1 O1 2.735(3) .
K1 O10 2.784(3) .
K1 O5 2.805(2) .
K1 C3 3.214(3) .
K1 C4 3.265(4) .
K1 C2 3.298(3) .
K1 C5 3.364(4) .
K1 C1 3.436(3) .
K1 C6 3.473(3) .
K1 K2 4.1764(11) .
K2 O11 2.790(3) .
K2 O2 2.852(3) .
K2 O1 2.865(3) .
K2 O7 2.925(2) .
K2 O3 2.981(3) .
K2 O4 3.056(3) 4_566
K2 C32 3.258(3) .
K2 C33 3.327(3) .
K2 C31 3.431(4) .
O4 C1 1.362(4) .
O4 K2 3.056(3) 4_565
O5 C8 1.367(4) .
O6 C15 1.342(4) .
O7 C22 1.382(4) .
O8 C29 1.362(4) .
O9 C36 1.348(4) .
O10 C43 1.208(5) .
O11 C46 1.206(4) .
O12 C50 1.230(8) .
C1 C2 1.397(5) .
C1 C6 1.408(5) .
C2 C3 1.385(5) .
C2 C7 1.523(4) .
C3 C4 1.387(5) .
C4 C5 1.380(5) .
C5 C6 1.395(5) .
C6 C42 1.520(5) .
C7 C13 1.504(4) .
C8 C13 1.404(5) .
C8 C9 1.405(4) .
C9 C10 1.387(5) .
C9 C14 1.519(5) .
C10 C11 1.385(5) .
C11 C12 1.376(5) .
C12 C13 1.394(5) .
C14 C20 1.520(5) .
C15 C20 1.404(5) .
C15 C16 1.416(5) .
C16 C17 1.391(5) .
C16 C21 1.510(5) .
C17 C18 1.369(5) .
C18 C19 1.387(5) .
C19 C20 1.389(5) .
C21 C27 1.526(5) .
C22 C23 1.394(5) .
C22 C27 1.399(5) .
C23 C24 1.391(5) .
C23 C28 1.501(5) .
C24 C25 1.393(5) .
C25 C26 1.367(5) .
C26 C27 1.394(5) .
C28 C34 1.523(5) .
C29 C34 1.395(5) .
C29 C30 1.399(5) .
C30 C31 1.400(5) .
C30 C35 1.521(5) .
C31 C32 1.375(5) .
C32 C33 1.390(5) .
C33 C34 1.400(5) .
C35 C37 1.518(5) .
C36 C41 1.410(5) .
C36 C37 1.410(5) .
C37 C38 1.384(5) .
C38 C39 1.385(5) .
C39 C40 1.386(5) .
C40 C41 1.390(5) .
C41 C42 1.517(5) .
C43 C44 1.468(7) .
C43 C45 1.485(6) .
C46 C48 1.490(6) .
C46 C47 1.495(6) .
C49 C50 1.453(11) .
C50 C51 1.324(10) .
C52 C53 1.555(10) .
C53 C54 1.549(11) .
C54 C54 1.446(16) 3_556
